data_4301489
loop_
_publ_author_name
'Adel Hamada'
'Pierre Braunstein'

_publ_contact_author_address
;

Institut Le Bel, rue Blaise Pascal, 67000 STRASBOURG, FRANCE

;
_publ_contact_author_email braunst@chimie.u-strasbg.fr
_publ_contact_author_fax 0390241322
_publ_contact_author_name
;

Pierre Braunstein

;
_publ_contact_author_phone 0390241308
_publ_section_title
;
Bis(diphenylphosphino)methane-Phosphonate Ligands and Their Pd(II), Ni(II)
and Cu(I) Complexes. Catalytic Oligomerization of Ethylene
;
_journal_name_full 'Inorganic Chemistry'
_journal_page_first 1624
_journal_page_last 1637
_journal_paper_doi 10.1021/ic8020436
_journal_volume 48
_journal_year 2009
_chemical_formula_moiety 'C54 H52 Ni O6 P6, 4(C H CL3)'
_chemical_formula_sum 'C58 H56 Cl12 Ni O6 P6'
_chemical_formula_weight 1518.96
_chemical_name_systematic
; 
 ? 
;
_space_group_IT_number 2
_symmetry_cell_setting triclinic
_symmetry_space_group_name_Hall '-P 1'
_symmetry_space_group_name_H-M 'P -1'
_atom_sites_solution_hydrogens geom
_atom_sites_solution_primary direct
_atom_sites_solution_secondary difmap
_audit_creation_date 10-03-06
_audit_creation_method SHELXL-97
_cell_angle_alpha 81.1620(14)
_cell_angle_beta 77.9320(16)
_cell_angle_gamma 76.1380(14)
_cell_formula_units_Z 1
_cell_length_a 10.2810(5)
_cell_length_b 11.8690(5)
_cell_length_c 14.9440(10)
_cell_measurement_reflns_used 9781
_cell_measurement_temperature 173(2)
_cell_measurement_theta_max 30.034
_cell_measurement_theta_min 0.998
_cell_volume 1720.98(16)
_computing_cell_refinement 'Denzo (Nonius B.V., 1998)'
_computing_data_collection 'Collect (Nonius B.V., 1998)'
_computing_data_reduction 'Denzo (Nonius B.V., 1998)'
_computing_molecular_graphics 'PLATON 98 (Spek, 1998)'
_computing_publication_material 'SHELXL-97 (Sheldrick, 1997)'
_computing_structure_refinement 'SHELXL-97 (Sheldrick, 1997)'
_computing_structure_solution 'SHELXS-97 (Sheldrick, 1997)'
_diffrn_ambient_temperature 173(2)
_diffrn_measured_fraction_theta_full 0.988
_diffrn_measured_fraction_theta_max 0.988
_diffrn_measurement_device_type KappaCCD
_diffrn_measurement_method '\p scans'
_diffrn_radiation_monochromator graphite
_diffrn_radiation_source 'fine-focus sealed tube'
_diffrn_radiation_type MoK\a
_diffrn_radiation_wavelength 0.71073
_diffrn_reflns_av_R_equivalents 0.0345
_diffrn_reflns_av_sigmaI/netI 0.0868
_diffrn_reflns_limit_h_max 13
_diffrn_reflns_limit_h_min -14
_diffrn_reflns_limit_k_max 16
_diffrn_reflns_limit_k_min -16
_diffrn_reflns_limit_l_max 19
_diffrn_reflns_limit_l_min -21
_diffrn_reflns_number 14972
_diffrn_reflns_theta_full 30.16
_diffrn_reflns_theta_max 30.16
_diffrn_reflns_theta_min 2.42
_exptl_absorpt_coefficient_mu 0.933
_exptl_absorpt_correction_type none
_exptl_crystal_colour yellow
_exptl_crystal_density_diffrn 1.466
_exptl_crystal_density_method 'not measured'
_exptl_crystal_description prism
_exptl_crystal_F_000 774
_exptl_crystal_size_max 0.14
_exptl_crystal_size_mid 0.12
_exptl_crystal_size_min 0.10
_refine_diff_density_max 1.683
_refine_diff_density_min -1.210
_refine_diff_density_rms 0.099
_refine_ls_extinction_method none
_refine_ls_goodness_of_fit_ref 1.033
_refine_ls_hydrogen_treatment constr
_refine_ls_matrix_type full
_refine_ls_number_parameters 376
_refine_ls_number_reflns 10059
_refine_ls_number_restraints 0
_refine_ls_restrained_S_all 1.033
_refine_ls_R_factor_all 0.1149
_refine_ls_R_factor_gt 0.0724
_refine_ls_shift/su_max 0.000
_refine_ls_shift/su_mean 0.000
_refine_ls_structure_factor_coef Fsqd
_refine_ls_weighting_details 'calc w=1/[\s^2^(Fo^2^)+(0.0851P)^2^+2.6446P] where P=(Fo^2^+2Fc^2^)/3'
_refine_ls_weighting_scheme calc
_refine_ls_wR_factor_gt 0.1770
_refine_ls_wR_factor_ref 0.1988
_reflns_number_gt 6712
_reflns_number_total 10059
_reflns_threshold_expression >2sigma(I)
_cod_data_source_file ic8020436_si_003.cif
_cod_data_source_block hamada_ni_bis_chel
_cod_original_sg_symbol_Hall -P1
_cod_database_code 4301489

loop_
_symmetry_equiv_pos_as_xyz
'x, y, z'
'-x, -y, -z'

loop_
_atom_site_label
_atom_site_type_symbol
_atom_site_fract_x
_atom_site_fract_y
_atom_site_fract_z
_atom_site_U_iso_or_equiv
_atom_site_adp_type
_atom_site_occupancy
_atom_site_symmetry_multiplicity
_atom_site_calc_flag
_atom_site_refinement_flags
_atom_site_disorder_assembly
_atom_site_disorder_group
Ni Ni 0.5000 0.0000 0.0000 0.01846(14) Uani 1 2 d S . .
Cl1 Cl -0.0216(3) 0.4095(2) 0.39360(19) 0.1560(12) Uani 1 1 d . . .
Cl2 Cl -0.0064(2) 0.2205(2) 0.53632(12) 0.1103(7) Uani 1 1 d . . .
Cl3 Cl 0.5922(2) 0.35276(16) 0.40248(18) 0.1160(8) Uani 1 1 d . . .
Cl4 Cl -0.0340(2) 0.1863(3) 0.35485(17) 0.1412(11) Uani 1 1 d . . .
Cl5 Cl 0.3683(3) 0.4818(2) 0.3283(3) 0.209(2) Uani 1 1 d . . .
Cl6 Cl 0.3282(3) 0.3467(3) 0.50883(17) 0.1528(12) Uani 1 1 d . . .
P1 P 0.50688(8) 0.12601(7) 0.09330(6) 0.02141(18) Uani 1 1 d . . .
P2 P 0.46005(8) -0.08646(7) 0.14245(6) 0.02172(18) Uani 1 1 d . . .
P3 P 0.42988(9) 0.05802(8) 0.30827(6) 0.0263(2) Uani 1 1 d . . .
O1 O 0.3311(3) 0.1639(2) 0.33822(19) 0.0409(7) Uani 1 1 d . . .
O2 O 0.3927(3) -0.0609(2) 0.35581(18) 0.0397(6) Uani 1 1 d . . .
O3 O 0.5670(3) 0.0624(3) 0.33967(19) 0.0396(6) Uani 1 1 d . . .
C1 C 0.5948(3) -0.2105(3) 0.1689(2) 0.0259(7) Uani 1 1 d . . .
C2 C 0.7190(4) -0.2222(3) 0.1081(3) 0.0313(7) Uani 1 1 d . . .
H2 H 0.7287 -0.1684 0.0543 0.038 Uiso 1 1 calc . . .
C3 C 0.8286(4) -0.3115(4) 0.1253(3) 0.0434(10) Uani 1 1 d . . .
H3 H 0.9131 -0.3188 0.0837 0.052 Uiso 1 1 calc . . .
C4 C 0.8140(4) -0.3899(4) 0.2034(4) 0.0477(11) Uani 1 1 d . . .
H4 H 0.8884 -0.4519 0.2149 0.057 Uiso 1 1 calc . . .
C5 C 0.6925(5) -0.3788(3) 0.2647(3) 0.0450(10) Uani 1 1 d . . .
H5 H 0.6837 -0.4324 0.3187 0.054 Uiso 1 1 calc . . .
C6 C 0.5824(4) -0.2891(3) 0.2475(3) 0.0353(8) Uani 1 1 d . . .
H6 H 0.4986 -0.2818 0.2897 0.042 Uiso 1 1 calc . . .
C7 C 0.3003(3) -0.1345(3) 0.1817(2) 0.0256(7) Uani 1 1 d . . .
C8 C 0.2874(4) -0.2495(3) 0.1853(3) 0.0333(8) Uani 1 1 d . . .
H8 H 0.3662 -0.3092 0.1711 0.040 Uiso 1 1 calc . . .
C9 C 0.1599(4) -0.2770(4) 0.2095(3) 0.0429(10) Uani 1 1 d . . .
H9 H 0.1522 -0.3558 0.2126 0.051 Uiso 1 1 calc . . .
C10 C 0.0452(4) -0.1921(4) 0.2289(3) 0.0452(10) Uani 1 1 d . . .
H10 H -0.0416 -0.2119 0.2450 0.054 Uiso 1 1 calc . . .
C11 C 0.0555(4) -0.0776(4) 0.2250(3) 0.0467(10) Uani 1 1 d . . .
H11 H -0.0243 -0.0184 0.2380 0.056 Uiso 1 1 calc . . .
C12 C 0.1823(4) -0.0491(3) 0.2022(3) 0.0369(8) Uani 1 1 d . . .
H12 H 0.1889 0.0297 0.2004 0.044 Uiso 1 1 calc . . .
C13 C 0.3903(3) 0.2680(3) 0.0834(2) 0.0270(7) Uani 1 1 d . . .
C14 C 0.2615(4) 0.2880(3) 0.1380(3) 0.0346(8) Uani 1 1 d . . .
H14 H 0.2355 0.2298 0.1851 0.041 Uiso 1 1 calc . . .
C15 C 0.1705(4) 0.3943(4) 0.1231(3) 0.0481(11) Uani 1 1 d . . .
H15 H 0.0822 0.4080 0.1600 0.058 Uiso 1 1 calc . . .
C16 C 0.2074(5) 0.4792(3) 0.0556(4) 0.0486(11) Uani 1 1 d . . .
H16 H 0.1448 0.5513 0.0461 0.058 Uiso 1 1 calc . . .
C17 C 0.3369(5) 0.4597(3) 0.0008(3) 0.0472(11) Uani 1 1 d . . .
H17 H 0.3626 0.5179 -0.0463 0.057 Uiso 1 1 calc . . .
C18 C 0.4274(4) 0.3548(3) 0.0161(3) 0.0355(8) Uani 1 1 d . . .
H18 H 0.5163 0.3420 -0.0201 0.043 Uiso 1 1 calc . . .
C19 C 0.6670(3) 0.1662(3) 0.0925(2) 0.0261(7) Uani 1 1 d . . .
C20 C 0.7864(4) 0.1162(3) 0.0362(3) 0.0317(7) Uani 1 1 d . . .
H20 H 0.7839 0.0628 -0.0044 0.038 Uiso 1 1 calc . . .
C21 C 0.9092(4) 0.1440(4) 0.0392(3) 0.0441(10) Uani 1 1 d . . .
H21 H 0.9901 0.1096 0.0004 0.053 Uiso 1 1 calc . . .
C22 C 0.9145(4) 0.2203(4) 0.0975(3) 0.0469(11) Uani 1 1 d . . .
H22 H 0.9989 0.2388 0.0990 0.056 Uiso 1 1 calc . . .
C23 C 0.7963(5) 0.2712(4) 0.1547(3) 0.0458(10) Uani 1 1 d . . .
H23 H 0.8000 0.3241 0.1954 0.055 Uiso 1 1 calc . . .
C24 C 0.6739(4) 0.2443(3) 0.1519(3) 0.0375(8) Uani 1 1 d . . .
H24 H 0.5933 0.2791 0.1907 0.045 Uiso 1 1 calc . . .
C25 C 0.4580(3) 0.0371(3) 0.1933(2) 0.0233(6) Uani 1 1 d . . .
C26 C 0.6867(5) -0.0290(5) 0.3198(4) 0.0591(13) Uani 1 1 d . . .
H26A H 0.6648 -0.1049 0.3446 0.089 Uiso 1 1 calc . . .
H26B H 0.7593 -0.0171 0.3483 0.089 Uiso 1 1 calc . . .
H26C H 0.7173 -0.0270 0.2530 0.089 Uiso 1 1 calc . . .
C27 C 0.3317(7) -0.0736(5) 0.4507(4) 0.0786(19) Uani 1 1 d . . .
H27A H 0.4004 -0.0793 0.4888 0.118 Uiso 1 1 calc . . .
H27B H 0.2951 -0.1446 0.4643 0.118 Uiso 1 1 calc . . .
H27C H 0.2578 -0.0057 0.4642 0.118 Uiso 1 1 calc . . .
C28 C 0.4231(6) 0.3615(4) 0.3983(4) 0.0665(15) Uani 1 1 d . . .
H28 H 0.4204 0.2928 0.3680 0.080 Uiso 1 1 calc . . .
C29 C 0.0346(5) 0.2590(6) 0.4188(4) 0.0696(16) Uani 1 1 d . . .
H29 H 0.1359 0.2393 0.4003 0.084 Uiso 1 1 calc . . .

loop_
_atom_site_aniso_label
_atom_site_aniso_U_11
_atom_site_aniso_U_22
_atom_site_aniso_U_33
_atom_site_aniso_U_23
_atom_site_aniso_U_13
_atom_site_aniso_U_12
Ni 0.0193(3) 0.0158(3) 0.0196(3) -0.00227(19) -0.0021(2) -0.00351(19)
Cl1 0.169(2) 0.1210(18) 0.1202(19) 0.0038(15) -0.0154(17) 0.0594(17)
Cl2 0.0910(13) 0.177(2) 0.0525(9) 0.0036(11) -0.0058(8) -0.0256(13)
Cl3 0.1129(15) 0.0738(11) 0.170(2) 0.0421(12) -0.0605(14) -0.0425(10)
Cl4 0.0789(13) 0.260(3) 0.1104(17) -0.100(2) -0.0020(11) -0.0484(16)
Cl5 0.176(3) 0.126(2) 0.350(5) 0.142(3) -0.169(3) -0.0818(19)
Cl6 0.196(3) 0.174(2) 0.0892(16) -0.0586(16) 0.0432(17) -0.074(2)
P1 0.0223(4) 0.0186(4) 0.0232(4) -0.0033(3) -0.0025(3) -0.0047(3)
P2 0.0214(4) 0.0194(4) 0.0236(4) -0.0014(3) -0.0027(3) -0.0047(3)
P3 0.0258(4) 0.0312(4) 0.0221(4) -0.0064(3) -0.0005(3) -0.0074(3)
O1 0.0412(15) 0.0440(15) 0.0347(15) -0.0190(12) 0.0007(12) -0.0008(12)
O2 0.0528(17) 0.0397(14) 0.0273(14) 0.0017(11) -0.0010(12) -0.0203(12)
O3 0.0330(14) 0.0564(17) 0.0340(14) -0.0142(12) -0.0070(11) -0.0121(12)
C1 0.0262(16) 0.0214(15) 0.0310(18) -0.0042(12) -0.0082(13) -0.0034(12)
C2 0.0255(17) 0.0306(17) 0.037(2) -0.0050(14) -0.0048(14) -0.0044(13)
C3 0.0276(19) 0.042(2) 0.058(3) -0.0097(19) -0.0086(18) 0.0014(16)
C4 0.039(2) 0.034(2) 0.069(3) -0.006(2) -0.023(2) 0.0064(17)
C5 0.050(2) 0.0289(19) 0.054(3) 0.0083(17) -0.018(2) -0.0030(17)
C6 0.0360(19) 0.0305(18) 0.038(2) 0.0009(15) -0.0065(16) -0.0069(15)
C7 0.0250(16) 0.0296(16) 0.0239(16) -0.0018(13) -0.0044(12) -0.0095(13)
C8 0.0371(19) 0.0311(18) 0.0331(19) -0.0016(14) -0.0043(15) -0.0127(15)
C9 0.048(2) 0.045(2) 0.044(2) -0.0042(18) -0.0047(18) -0.0286(19)
C10 0.034(2) 0.064(3) 0.044(2) -0.008(2) -0.0007(17) -0.0254(19)
C11 0.0286(19) 0.055(3) 0.057(3) -0.012(2) 0.0020(18) -0.0143(17)
C12 0.0303(18) 0.0344(19) 0.045(2) -0.0077(16) -0.0003(16) -0.0086(15)
C13 0.0311(17) 0.0197(14) 0.0308(18) -0.0066(12) -0.0062(14) -0.0036(12)
C14 0.0307(18) 0.0297(18) 0.041(2) -0.0068(15) -0.0064(15) -0.0003(14)
C15 0.035(2) 0.040(2) 0.063(3) -0.016(2) -0.005(2) 0.0072(17)
C16 0.050(3) 0.0251(18) 0.068(3) -0.0065(19) -0.023(2) 0.0075(17)
C17 0.059(3) 0.0226(18) 0.063(3) 0.0004(17) -0.021(2) -0.0074(17)
C18 0.040(2) 0.0246(16) 0.042(2) -0.0035(15) -0.0056(17) -0.0086(14)
C19 0.0272(16) 0.0248(15) 0.0267(17) 0.0009(12) -0.0058(13) -0.0078(12)
C20 0.0251(17) 0.0368(19) 0.0331(19) -0.0044(15) -0.0059(14) -0.0057(14)
C21 0.0258(18) 0.056(3) 0.051(3) -0.001(2) -0.0085(17) -0.0105(17)
C22 0.035(2) 0.054(3) 0.059(3) 0.009(2) -0.0213(19) -0.0217(19)
C23 0.057(3) 0.046(2) 0.048(3) -0.0046(19) -0.020(2) -0.026(2)
C24 0.039(2) 0.0344(19) 0.042(2) -0.0088(16) -0.0043(17) -0.0141(16)
C25 0.0241(15) 0.0200(14) 0.0247(16) -0.0032(11) -0.0012(12) -0.0052(11)
C26 0.032(2) 0.089(4) 0.056(3) -0.019(3) -0.014(2) 0.001(2)
C27 0.102(5) 0.076(4) 0.041(3) 0.009(3) 0.019(3) -0.022(3)
C28 0.088(4) 0.051(3) 0.065(3) -0.008(2) -0.006(3) -0.029(3)
C29 0.048(3) 0.105(4) 0.046(3) -0.020(3) -0.006(2) 0.008(3)

loop_
_atom_type_symbol
_atom_type_description
_atom_type_scat_dispersion_real
_atom_type_scat_dispersion_imag
_atom_type_scat_source
C C 0.0033 0.0016 'International Tables Vol C Tables 4.2.6.8 and 6.1.1.4'
H H 0.0000 0.0000 'International Tables Vol C Tables 4.2.6.8 and 6.1.1.4'
P P 0.1023 0.0942 'International Tables Vol C Tables 4.2.6.8 and 6.1.1.4'
O O 0.0106 0.0060 'International Tables Vol C Tables 4.2.6.8 and 6.1.1.4'
Ni Ni 0.3393 1.1124 'International Tables Vol C Tables 4.2.6.8 and 6.1.1.4'
Cl Cl 0.1484 0.1585 'International Tables Vol C Tables 4.2.6.8 and 6.1.1.4'

loop_
_geom_angle_atom_site_label_1
_geom_angle_atom_site_label_2
_geom_angle_atom_site_label_3
_geom_angle
_geom_angle_site_symmetry_1
_geom_angle_site_symmetry_3
_geom_angle_publ_flag
P1 Ni P1 180.00(4) 2_655 . ?
P1 Ni P2 73.21(3) 2_655 2_655 ?
P1 Ni P2 106.79(3) . 2_655 ?
P1 Ni P2 106.79(3) 2_655 . ?
P1 Ni P2 73.21(3) . . ?
P2 Ni P2 180.00(6) 2_655 . ?
C25 P1 C19 112.12(16) . . ?
C25 P1 C13 112.97(15) . . ?
C19 P1 C13 102.19(15) . . ?
C25 P1 Ni 93.91(11) . . ?
C19 P1 Ni 119.60(11) . . ?
C13 P1 Ni 116.50(12) . . ?
C25 P1 P2 40.78(11) . . ?
C19 P1 P2 124.78(11) . . ?
C13 P1 P2 131.13(11) . . ?
Ni P1 P2 53.40(2) . . ?
C25 P2 C7 110.79(15) . . ?
C25 P2 C1 113.32(16) . . ?
C7 P2 C1 106.61(15) . . ?
C25 P2 Ni 93.95(11) . . ?
C7 P2 Ni 118.23(11) . . ?
C1 P2 Ni 113.75(11) . . ?
C25 P2 P1 40.82(11) . . ?
C7 P2 P1 130.34(11) . . ?
C1 P2 P1 121.58(11) . . ?
Ni P2 P1 53.39(2) . . ?
O1 P3 O2 115.07(16) . . ?
O1 P3 O3 105.25(16) . . ?
O2 P3 O3 105.85(16) . . ?
O1 P3 C25 117.63(16) . . ?
O2 P3 C25 101.25(15) . . ?
O3 P3 C25 111.38(15) . . ?
C27 O2 P3 121.0(3) . . ?
C26 O3 P3 119.8(3) . . ?
C6 C1 C2 119.0(3) . . ?
C6 C1 P2 123.8(3) . . ?
C2 C1 P2 117.1(3) . . ?
C3 C2 C1 120.7(4) . . ?
C3 C2 H2 119.6 . . ?
C1 C2 H2 119.6 . . ?
C4 C3 C2 119.5(4) . . ?
C4 C3 H3 120.2 . . ?
C2 C3 H3 120.2 . . ?
C5 C4 C3 120.5(4) . . ?
C5 C4 H4 119.7 . . ?
C3 C4 H4 119.7 . . ?
C4 C5 C6 120.0(4) . . ?
C4 C5 H5 120.0 . . ?
C6 C5 H5 120.0 . . ?
C1 C6 C5 120.3(4) . . ?
C1 C6 H6 119.9 . . ?
C5 C6 H6 119.9 . . ?
C8 C7 C12 118.2(3) . . ?
C8 C7 P2 124.0(3) . . ?
C12 C7 P2 117.5(3) . . ?
C9 C8 C7 120.2(3) . . ?
C9 C8 H8 119.9 . . ?
C7 C8 H8 119.9 . . ?
C10 C9 C8 120.7(4) . . ?
C10 C9 H9 119.6 . . ?
C8 C9 H9 119.6 . . ?
C9 C10 C11 120.0(4) . . ?
C9 C10 H10 120.0 . . ?
C11 C10 H10 120.0 . . ?
C10 C11 C12 119.9(4) . . ?
C10 C11 H11 120.1 . . ?
C12 C11 H11 120.1 . . ?
C11 C12 C7 120.9(4) . . ?
C11 C12 H12 119.6 . . ?
C7 C12 H12 119.6 . . ?
C18 C13 C14 119.5(3) . . ?
C18 C13 P1 119.4(3) . . ?
C14 C13 P1 121.0(3) . . ?
C13 C14 C15 119.4(4) . . ?
C13 C14 H14 120.3 . . ?
C15 C14 H14 120.3 . . ?
C16 C15 C14 120.7(4) . . ?
C16 C15 H15 119.7 . . ?
C14 C15 H15 119.7 . . ?
C15 C16 C17 120.0(4) . . ?
C15 C16 H16 120.0 . . ?
C17 C16 H16 120.0 . . ?
C18 C17 C16 119.3(4) . . ?
C18 C17 H17 120.4 . . ?
C16 C17 H17 120.4 . . ?
C17 C18 C13 121.1(4) . . ?
C17 C18 H18 119.5 . . ?
C13 C18 H18 119.5 . . ?
C20 C19 C24 118.6(3) . . ?
C20 C19 P1 120.9(3) . . ?
C24 C19 P1 120.4(3) . . ?
C21 C20 C19 120.3(4) . . ?
C21 C20 H20 119.9 . . ?
C19 C20 H20 119.9 . . ?
C22 C21 C20 120.6(4) . . ?
C22 C21 H21 119.7 . . ?
C20 C21 H21 119.7 . . ?
C21 C22 C23 120.1(4) . . ?
C21 C22 H22 119.9 . . ?
C23 C22 H22 119.9 . . ?
C24 C23 C22 119.6(4) . . ?
C24 C23 H23 120.2 . . ?
C22 C23 H23 120.2 . . ?
C23 C24 C19 120.8(4) . . ?
C23 C24 H24 119.6 . . ?
C19 C24 H24 119.6 . . ?
P3 C25 P2 129.88(19) . . ?
P3 C25 P1 131.51(19) . . ?
P2 C25 P1 98.41(17) . . ?
O3 C26 H26A 109.5 . . ?
O3 C26 H26B 109.5 . . ?
H26A C26 H26B 109.5 . . ?
O3 C26 H26C 109.5 . . ?
H26A C26 H26C 109.5 . . ?
H26B C26 H26C 109.5 . . ?
O2 C27 H27A 109.5 . . ?
O2 C27 H27B 109.5 . . ?
H27A C27 H27B 109.5 . . ?
O2 C27 H27C 109.5 . . ?
H27A C27 H27C 109.5 . . ?
H27B C27 H27C 109.5 . . ?
Cl5 C28 Cl3 108.8(3) . . ?
Cl5 C28 Cl6 116.9(4) . . ?
Cl3 C28 Cl6 110.7(4) . . ?
Cl5 C28 H28 106.6 . . ?
Cl3 C28 H28 106.6 . . ?
Cl6 C28 H28 106.6 . . ?
Cl4 C29 Cl2 112.8(4) . . ?
Cl4 C29 Cl1 109.3(3) . . ?
Cl2 C29 Cl1 109.7(3) . . ?
Cl4 C29 H29 108.3 . . ?
Cl2 C29 H29 108.3 . . ?
Cl1 C29 H29 108.3 . . ?

loop_
_geom_bond_atom_site_label_1
_geom_bond_atom_site_label_2
_geom_bond_distance
_geom_bond_site_symmetry_2
_geom_bond_publ_flag
Ni P1 2.2178(8) 2_655 ?
Ni P1 2.2178(8) . ?
Ni P2 2.2178(8) 2_655 ?
Ni P2 2.2178(8) . ?
Cl1 C29 1.748(7) . ?
Cl2 C29 1.734(6) . ?
Cl3 C28 1.730(6) . ?
Cl4 C29 1.727(7) . ?
Cl5 C28 1.689(6) . ?
Cl6 C28 1.740(6) . ?
P1 C25 1.748(3) . ?
P1 C19 1.818(3) . ?
P1 C13 1.824(3) . ?
P1 P2 2.6449(11) . ?
P2 C25 1.746(3) . ?
P2 C7 1.819(3) . ?
P2 C1 1.820(3) . ?
P3 O1 1.477(3) . ?
P3 O2 1.574(3) . ?
P3 O3 1.590(3) . ?
P3 C25 1.728(3) . ?
O2 C27 1.426(6) . ?
O3 C26 1.444(5) . ?
C1 C6 1.387(5) . ?
C1 C2 1.395(5) . ?
C2 C3 1.388(5) . ?
C2 H2 0.9500 . ?
C3 C4 1.383(6) . ?
C3 H3 0.9500 . ?
C4 C5 1.378(6) . ?
C4 H4 0.9500 . ?
C5 C6 1.393(5) . ?
C5 H5 0.9500 . ?
C6 H6 0.9500 . ?
C7 C8 1.394(5) . ?
C7 C12 1.395(5) . ?
C8 C9 1.389(5) . ?
C8 H8 0.9500 . ?
C9 C10 1.367(6) . ?
C9 H9 0.9500 . ?
C10 C11 1.380(6) . ?
C10 H10 0.9500 . ?
C11 C12 1.386(5) . ?
C11 H11 0.9500 . ?
C12 H12 0.9500 . ?
C13 C18 1.389(5) . ?
C13 C14 1.391(5) . ?
C14 C15 1.397(5) . ?
C14 H14 0.9500 . ?
C15 C16 1.375(7) . ?
C15 H15 0.9500 . ?
C16 C17 1.396(7) . ?
C16 H16 0.9500 . ?
C17 C18 1.384(5) . ?
C17 H17 0.9500 . ?
C18 H18 0.9500 . ?
C19 C20 1.393(5) . ?
C19 C24 1.400(5) . ?
C20 C21 1.390(5) . ?
C20 H20 0.9500 . ?
C21 C22 1.367(7) . ?
C21 H21 0.9500 . ?
C22 C23 1.394(7) . ?
C22 H22 0.9500 . ?
C23 C24 1.381(6) . ?
C23 H23 0.9500 . ?
C24 H24 0.9500 . ?
C26 H26A 0.9800 . ?
C26 H26B 0.9800 . ?
C26 H26C 0.9800 . ?
C27 H27A 0.9800 . ?
C27 H27B 0.9800 . ?
C27 H27C 0.9800 . ?
C28 H28 1.0000 . ?
C29 H29 1.0000 . ?

loop_
_geom_torsion_atom_site_label_1
_geom_torsion_atom_site_label_2
_geom_torsion_atom_site_label_3
_geom_torsion_atom_site_label_4
_geom_torsion
_geom_torsion_site_symmetry_1
_geom_torsion_site_symmetry_2
_geom_torsion_site_symmetry_3
_geom_torsion_site_symmetry_4
_geom_torsion_publ_flag
P1 Ni P1 C25 155(100) 2_655 . . . ?
P2 Ni P1 C25 175.07(11) 2_655 . . . ?
P2 Ni P1 C25 -4.93(11) . . . . ?
P1 Ni P1 C19 -79(100) 2_655 . . . ?
P2 Ni P1 C19 -66.72(13) 2_655 . . . ?
P2 Ni P1 C19 113.28(13) . . . . ?
P1 Ni P1 C13 48(100) 2_655 . . . ?
P2 Ni P1 C13 56.96(13) 2_655 . . . ?
P2 Ni P1 C13 -123.04(13) . . . . ?
P1 Ni P1 P2 158(100) 2_655 . . . ?
P2 Ni P1 P2 180.0 2_655 . . . ?
P1 Ni P2 C25 -175.06(11) 2_655 . . . ?
P1 Ni P2 C25 4.94(11) . . . . ?
P2 Ni P2 C25 -112(100) 2_655 . . . ?
P1 Ni P2 C7 -58.90(13) 2_655 . . . ?
P1 Ni P2 C7 121.10(13) . . . . ?
P2 Ni P2 C7 4(100) 2_655 . . . ?
P1 Ni P2 C1 67.30(12) 2_655 . . . ?
P1 Ni P2 C1 -112.70(12) . . . . ?
P2 Ni P2 C1 130(100) 2_655 . . . ?
P1 Ni P2 P1 180.0 2_655 . . . ?
P2 Ni P2 P1 -117(100) 2_655 . . . ?
C19 P1 P2 C25 84.1(2) . . . . ?
C13 P1 P2 C25 -77.3(2) . . . . ?
Ni P1 P2 C25 -172.45(17) . . . . ?
C25 P1 P2 C7 74.3(2) . . . . ?
C19 P1 P2 C7 158.3(2) . . . . ?
C13 P1 P2 C7 -3.0(2) . . . . ?
Ni P1 P2 C7 -98.17(15) . . . . ?
C25 P1 P2 C1 -89.9(2) . . . . ?
C19 P1 P2 C1 -5.9(2) . . . . ?
C13 P1 P2 C1 -167.3(2) . . . . ?
Ni P1 P2 C1 97.60(14) . . . . ?
C25 P1 P2 Ni 172.45(17) . . . . ?
C19 P1 P2 Ni -103.48(14) . . . . ?
C13 P1 P2 Ni 95.12(16) . . . . ?
O1 P3 O2 C27 -37.8(5) . . . . ?
O3 P3 O2 C27 78.0(4) . . . . ?
C25 P3 O2 C27 -165.8(4) . . . . ?
O1 P3 O3 C26 -179.3(3) . . . . ?
O2 P3 O3 C26 58.4(3) . . . . ?
C25 P3 O3 C26 -50.8(4) . . . . ?
C25 P2 C1 C6 85.4(3) . . . . ?
C7 P2 C1 C6 -36.8(3) . . . . ?
Ni P2 C1 C6 -168.9(3) . . . . ?
P1 P2 C1 C6 130.7(3) . . . . ?
C25 P2 C1 C2 -91.4(3) . . . . ?
C7 P2 C1 C2 146.5(3) . . . . ?
Ni P2 C1 C2 14.4(3) . . . . ?
P1 P2 C1 C2 -46.0(3) . . . . ?
C6 C1 C2 C3 0.4(6) . . . . ?
P2 C1 C2 C3 177.3(3) . . . . ?
C1 C2 C3 C4 0.3(6) . . . . ?
C2 C3 C4 C5 -1.0(7) . . . . ?
C3 C4 C5 C6 0.9(7) . . . . ?
C2 C1 C6 C5 -0.5(6) . . . . ?
P2 C1 C6 C5 -177.1(3) . . . . ?
C4 C5 C6 C1 -0.2(7) . . . . ?
C25 P2 C7 C8 -153.1(3) . . . . ?
C1 P2 C7 C8 -29.4(4) . . . . ?
Ni P2 C7 C8 100.2(3) . . . . ?
P1 P2 C7 C8 164.6(3) . . . . ?
C25 P2 C7 C12 32.3(3) . . . . ?
C1 P2 C7 C12 156.0(3) . . . . ?
Ni P2 C7 C12 -74.4(3) . . . . ?
P1 P2 C7 C12 -10.0(4) . . . . ?
C12 C7 C8 C9 -0.5(6) . . . . ?
P2 C7 C8 C9 -175.0(3) . . . . ?
C7 C8 C9 C10 0.9(6) . . . . ?
C8 C9 C10 C11 -0.3(7) . . . . ?
C9 C10 C11 C12 -0.5(7) . . . . ?
C10 C11 C12 C7 0.8(7) . . . . ?
C8 C7 C12 C11 -0.3(6) . . . . ?
P2 C7 C12 C11 174.6(3) . . . . ?
C25 P1 C13 C18 169.3(3) . . . . ?
C19 P1 C13 C18 48.7(3) . . . . ?
Ni P1 C13 C18 -83.6(3) . . . . ?
P2 P1 C13 C18 -146.9(3) . . . . ?
C25 P1 C13 C14 -15.1(4) . . . . ?
C19 P1 C13 C14 -135.7(3) . . . . ?
Ni P1 C13 C14 92.0(3) . . . . ?
P2 P1 C13 C14 28.7(4) . . . . ?
C18 C13 C14 C15 1.2(6) . . . . ?
P1 C13 C14 C15 -174.4(3) . . . . ?
C13 C14 C15 C16 -0.4(7) . . . . ?
C14 C15 C16 C17 0.1(7) . . . . ?
C15 C16 C17 C18 -0.6(7) . . . . ?
C16 C17 C18 C13 1.4(7) . . . . ?
C14 C13 C18 C17 -1.7(6) . . . . ?
P1 C13 C18 C17 173.9(3) . . . . ?
C25 P1 C19 C20 106.3(3) . . . . ?
C13 P1 C19 C20 -132.4(3) . . . . ?
Ni P1 C19 C20 -2.1(3) . . . . ?
P2 P1 C19 C20 61.8(3) . . . . ?
C25 P1 C19 C24 -70.6(3) . . . . ?
C13 P1 C19 C24 50.6(3) . . . . ?
Ni P1 C19 C24 -179.0(3) . . . . ?
P2 P1 C19 C24 -115.2(3) . . . . ?
C24 C19 C20 C21 -0.2(5) . . . . ?
P1 C19 C20 C21 -177.2(3) . . . . ?
C19 C20 C21 C22 0.2(6) . . . . ?
C20 C21 C22 C23 0.0(7) . . . . ?
C21 C22 C23 C24 -0.2(7) . . . . ?
C22 C23 C24 C19 0.2(6) . . . . ?
C20 C19 C24 C23 0.0(6) . . . . ?
P1 C19 C24 C23 177.0(3) . . . . ?
O1 P3 C25 P2 -131.4(2) . . . . ?
O2 P3 C25 P2 -5.1(3) . . . . ?
O3 P3 C25 P2 107.1(2) . . . . ?
O1 P3 C25 P1 55.0(3) . . . . ?
O2 P3 C25 P1 -178.7(2) . . . . ?
O3 P3 C25 P1 -66.6(3) . . . . ?
C7 P2 C25 P3 56.5(3) . . . . ?
C1 P2 C25 P3 -63.3(3) . . . . ?
Ni P2 C25 P3 178.7(2) . . . . ?
P1 P2 C25 P3 -175.2(4) . . . . ?
C7 P2 C25 P1 -128.30(16) . . . . ?
C1 P2 C25 P1 111.93(17) . . . . ?
Ni P2 C25 P1 -6.07(13) . . . . ?
C19 P1 C25 P3 56.9(3) . . . . ?
C13 P1 C25 P3 -57.9(3) . . . . ?
Ni P1 C25 P3 -178.9(2) . . . . ?
P2 P1 C25 P3 175.1(4) . . . . ?
C19 P1 C25 P2 -118.14(16) . . . . ?
C13 P1 C25 P2 127.05(16) . . . . ?
Ni P1 C25 P2 6.07(13) . . . . ?
